data_1100443
loop_
_publ_author_name
'Aurich, Hans G\"unter'
'Biesemeier, Frank'
'Harms, Klaus'

_publ_section_title
;
 An Intramolecular 1,3-Dipolar Cycloaddition Involving One Alkyne
 and Two Nitrone Groups
;
_journal_coden_ASTM LIARFV
_journal_issue 3
_journal_name_full 'Liebigs Annalen/Recueil'
_journal_page_first 469
_journal_page_last 471
_journal_paper_doi 10.1002/jlac.199719970306
_journal_volume 1997
_journal_year 1997
_chemical_formula_sum 'C12 H20 N2 O4'
_space_group_IT_number 18
_symmetry_cell_setting orthorhombic
_symmetry_Int_Tables_number 18
_symmetry_space_group_name_Hall 'P 2 2ab'
_symmetry_space_group_name_H-M 'P 21 21 2'
_cell_angle_alpha 90
_cell_angle_beta 90
_cell_angle_gamma 90
_cell_formula_units_Z 4
_cell_length_a 14.488(1)
_cell_length_b 16.101(1)
_cell_length_c 5.608(1)
_cod_database_code 1100443

loop_
_symmetry_equiv_pos_site_id
_symmetry_equiv_pos_as_xyz
1 x,y,z
2 -x,-y,z
3 1/2-x,1/2+y,-z
4 1/2+x,1/2-y,-z

loop_
_atom_site_label
_atom_site_type_symbol
_atom_site_fract_x
_atom_site_fract_y
_atom_site_fract_z
C1 C 0.54233(16) 0.52945(14) 1.1010(4)
O1 O 0.60393(12) 0.49046(10) 0.9364(3)
N1 N 0.59738(14) 0.40291(12) 1.0145(4)
C2 C 0.6471(2) 0.35528(17) 0.8343(6)
H1 H 0.71150 0.37170 0.83380
H2 H 0.62030 0.36600 0.67860
H3 H 0.64240 0.29650 0.87040
C3 C 0.50379(16) 0.61127(14) 1.0079(4)
H4 H 0.52650 0.62510 0.84620
C4 C 0.53215(18) 0.67545(15) 1.1945(5)
H5 H 0.48000 0.71390 1.22220
C5 C 0.61611(19) 0.72510(16) 1.1227(6)
H6 H 0.63280 0.76270 1.25070
H7 H 0.60240 0.75680 0.97990
H8 H 0.66710 0.68770 1.09110
O2 O 0.54822(13) 0.62797(11) 1.4081(3)
C6 C 0.5882(2) 0.55082(15) 1.3378(5)
H9 H 0.57580 0.50770 1.45690
H10 H 0.65520 0.55640 1.31810
C7 C 0.47882(15) 0.95618(14) 0.3763(4)
O3 O 0.53638(11) 0.91020(11) 0.5353(3)
N2 N 0.62942(13) 0.93944(12) 0.4657(4)
C8 C 0.68968(18) 0.90718(17) 0.6533(5)
H11 H 0.69110 0.84700 0.64520
H12 H 0.66630 0.92430 0.80780
H13 H 0.75160 0.92880 0.63140
C9 C 0.38135(15) 0.96940(14) 0.4764(4)
H14 H 0.37500 0.94770 0.64080
C10 C 0.31835(17) 0.92471(16) 0.3014(5)
H15 H 0.25980 0.95580 0.28390
C11 C 0.2985(2) 0.83647(17) 0.3801(6)
H16 H 0.26980 0.80620 0.25010
H17 H 0.25720 0.83730 0.51620
H18 H 0.35590 0.80940 0.42420
O4 O 0.36872(12) 0.92624(12) 0.0797(3)
C12 C 0.46373(17) 0.91205(15) 0.1371(5)
H19 H 0.50410 0.93540 0.01390
H20 H 0.47630 0.85250 0.15170
C1A* C 0.45767(16) 0.47055(14) 1.1010(4)
O1A* O 0.39607(12) 0.50954(10) 0.9364(3)
N1A* N 0.40262(14) 0.59709(12) 1.0145(4)
C2A* C 0.3529(2) 0.64472(17) 0.8343(6)
H1A* H 0.28850 0.62830 0.83380
H2A* H 0.37970 0.63400 0.67860
H3A* H 0.35760 0.70350 0.87040
C3A* C 0.49621(16) 0.38873(14) 1.0079(4)
C6A* C 0.4118(2) 0.44918(15) 1.3378(5)
O2A* O 0.45178(13) 0.37203(11) 1.4081(3)
C4A* C 0.46785(18) 0.32455(15) 1.1945(5)
H4A* H 0.47350 0.37490 0.84620
H5A* H 0.52000 0.28610 1.22220
C5A* C 0.38389(19) 0.27490(16) 1.1227(6)
H6A* H 0.36720 0.23730 1.25070
H7A* H 0.39760 0.24320 0.97990
H8A* H 0.33290 0.31230 1.09110
H9A* H 0.42420 0.49230 1.45690
H10A* H 0.34480 0.44360 1.31810
C7A* C 0.52118(15) 1.04382(14) 0.3763(4)
O3A* O 0.46362(11) 1.08980(11) 0.5353(3)
N2A* N 0.37058(13) 1.06056(12) 0.4657(4)
C8A* C 0.31032(18) 1.09282(17) 0.6533(5)
H11A* H 0.30890 1.15300 0.64520
H12A* H 0.33370 1.07570 0.80780
H13A* H 0.24840 1.07120 0.63140
C9A* C 0.61865(15) 1.03060(14) 0.4764(4)
C12A* C 0.53627(17) 1.08795(15) 0.1371(5)
O4A* O 0.63128(12) 1.07376(12) 0.0797(3)
C10A* C 0.68165(17) 1.07529(16) 0.3014(5)
H14A* H 0.62500 1.05230 0.64080
H15A* H 0.74020 1.04420 0.28390
C11A* C 0.7015(2) 1.16353(17) 0.3801(6)
H16A* H 0.73020 1.19380 0.25010
H17A* H 0.74280 1.16270 0.51620
H18A* H 0.64410 1.19060 0.42420
H19A* H 0.49590 1.06460 0.01390
H20A* H 0.52370 1.14750 0.15170

loop_
_atom_type_symbol
_atom_type_radius_bond
C 0.68
H 0.23
N 0.68
O 0.68
